data_4063792
loop_
_publ_author_name
'O&#x2019;Connor, Abby R.'
'Kaminsky, Werner'
'Heinekey, D. Michael'
'Goldberg, Karen I.'

_publ_section_title
;
 Synthesis, Characterization, and Reactivity of Arene-Stabilized Rhodium
 Complexes
;
_journal_issue 8
_journal_name_full Organometallics
_journal_page_first 2105
_journal_paper_doi 10.1021/om1009473
_journal_volume 30
_journal_year 2011
_chemical_formula_moiety 'C48 H62 P2 Rh2, 2(C32 H12 B F24) '
_chemical_formula_sum 'C112 H86 B2 F48 P2 Rh2'
_chemical_formula_weight 2633.19
_chemical_name_common IIIA0231_2
_chemical_name_systematic
;
 IIIA0231_2
;
_space_group_IT_number 2
_symmetry_cell_setting triclinic
_symmetry_Int_Tables_number 2
_symmetry_space_group_name_Hall '-P 1'
_symmetry_space_group_name_H-M 'P -1'
_atom_sites_solution_hydrogens geom
_atom_sites_solution_primary direct
_atom_sites_solution_secondary difmap
_audit_conform_dict_location ftp://ftp.iucr.org/pub/cif_core.dic
_audit_conform_dict_name cif_core.dic
_audit_conform_dict_version 2.4
_audit_creation_date 2010-04-14T14:53:34-00:00
_audit_creation_method 'WinGX routine CIF_UPDATE'
_cell_angle_alpha 114.010(5)
_cell_angle_beta 99.427(5)
_cell_angle_gamma 103.365(3)
_cell_formula_units_Z 1
_cell_length_a 12.3548(7)
_cell_length_b 16.0451(10)
_cell_length_c 16.3743(16)
_cell_measurement_reflns_used 135
_cell_measurement_temperature 110(2)
_cell_measurement_theta_max 20
_cell_measurement_theta_min 3
_cell_volume 2760.7(4)
_computing_cell_refinement 'SAINT (Bruker, 2007)'
_computing_data_collection 'APEX2 (Bruker, 2007)'
_computing_data_reduction 'SAINT (Bruker, 2007)'
_computing_molecular_graphics 'ORTEP-3 for Windows (Farrugia, 1997)'
_computing_publication_material 'SHELXL-97 (Sheldrick, 1997)'
_computing_structure_refinement 'SHELXL-97 (Sheldrick, 2008)'
_computing_structure_solution 'SHELXS97 (Sheldrick, 1997)'
_diffrn_ambient_temperature 110(2)
_diffrn_measured_fraction_theta_full 0.989
_diffrn_measured_fraction_theta_max 0.99
_diffrn_measurement_device_type 'Bruker APEXII CCD area-detector'
_diffrn_measurement_method '\f and \w scans'
_diffrn_radiation_monochromator graphite
_diffrn_radiation_type MoK\a
_diffrn_radiation_wavelength 0.71073
_diffrn_reflns_av_R_equivalents 0.0986
_diffrn_reflns_av_unetI/netI 0.0946
_diffrn_reflns_limit_h_max 14
_diffrn_reflns_limit_h_min -14
_diffrn_reflns_limit_k_max 19
_diffrn_reflns_limit_k_min -19
_diffrn_reflns_limit_l_max 19
_diffrn_reflns_limit_l_min -19
_diffrn_reflns_number 42941
_diffrn_reflns_theta_full 25
_diffrn_reflns_theta_max 25.35
_diffrn_reflns_theta_min 1.5
_diffrn_source 'fine-focus sealed tube'
_exptl_absorpt_coefficient_mu 0.457
_exptl_absorpt_correction_T_max 0.9775
_exptl_absorpt_correction_T_min 0.9346
_exptl_absorpt_correction_type multi-scan
_exptl_absorpt_process_details '(SADABS; Bruker, 2007)'
_exptl_crystal_colour brown
_exptl_crystal_density_diffrn 1.584
_exptl_crystal_density_method 'not measured'
_exptl_crystal_description prism
_exptl_crystal_F_000 1320
_exptl_crystal_size_max 0.15
_exptl_crystal_size_mid 0.15
_exptl_crystal_size_min 0.05
_refine_diff_density_max 1.698
_refine_diff_density_min -1.674
_refine_diff_density_rms 0.13
_refine_ls_extinction_method none
_refine_ls_goodness_of_fit_ref 1.049
_refine_ls_hydrogen_treatment constr
_refine_ls_matrix_type full
_refine_ls_number_parameters 748
_refine_ls_number_reflns 10011
_refine_ls_number_restraints 0
_refine_ls_restrained_S_all 1.049
_refine_ls_R_factor_all 0.1073
_refine_ls_R_factor_gt 0.0646
_refine_ls_shift/su_max 0.001
_refine_ls_shift/su_mean 0
_refine_ls_structure_factor_coef Fsqd
_refine_ls_weighting_details 'calc w=1/[\s^2^(Fo^2^)+(0.0990P)^2^+0.0000P] where P=(Fo^2^+2Fc^2^)/3'
_refine_ls_weighting_scheme calc
_refine_ls_wR_factor_gt 0.1529
_refine_ls_wR_factor_ref 0.177
_reflns_number_gt 6744
_reflns_number_total 10011
_reflns_threshold_expression >2\s(I)
_cod_data_source_file om1009473_si_002.cif
_cod_data_source_block iiia0231_2
_cod_database_code 4063792

loop_
_symmetry_equiv_pos_as_xyz
'x, y, z'
'-x, -y, -z'

loop_
_atom_site_label
_atom_site_type_symbol
_atom_site_fract_x
_atom_site_fract_y
_atom_site_fract_z
_atom_site_U_iso_or_equiv
_atom_site_adp_type
_atom_site_occupancy
_atom_site_symmetry_multiplicity
_atom_site_calc_flag
_atom_site_refinement_flags
C1 C 0.3124(4) 0.3799(4) 0.5158(4) 0.0211(12) Uani 1 1 d .
H1 H 0.3535 0.4338 0.5044 0.025 Uiso 1 1 calc R
C2 C 0.2297(5) 0.3010(4) 0.4215(4) 0.0251(13) Uani 1 1 d .
H2A H 0.1701 0.3253 0.3999 0.03 Uiso 1 1 calc R
H2B H 0.1894 0.2446 0.4288 0.03 Uiso 1 1 calc R
C3 C 0.2941(5) 0.2693(4) 0.3485(4) 0.0302(14) Uani 1 1 d .
H3A H 0.2391 0.2147 0.2898 0.036 Uiso 1 1 calc R
H3B H 0.326 0.3234 0.3352 0.036 Uiso 1 1 calc R
C4 C 0.3914(5) 0.2390(5) 0.3819(4) 0.0335(15) Uani 1 1 d .
H4A H 0.4368 0.226 0.3363 0.04 Uiso 1 1 calc R
H4B H 0.3581 0.1781 0.3845 0.04 Uiso 1 1 calc R
C5 C 0.4716(5) 0.3141(5) 0.4766(4) 0.0356(15) Uani 1 1 d .
H5A H 0.5136 0.3718 0.4721 0.043 Uiso 1 1 calc R
H5B H 0.53 0.2881 0.4971 0.043 Uiso 1 1 calc R
C6 C 0.4063(5) 0.3438(5) 0.5496(4) 0.0294(14) Uani 1 1 d .
H6A H 0.4612 0.3957 0.6101 0.035 Uiso 1 1 calc R
H6B H 0.37 0.2878 0.559 0.035 Uiso 1 1 calc R
C7 C 0.3319(5) 0.5160(4) 0.7119(4) 0.0237(12) Uani 1 1 d .
H7 H 0.3716 0.4796 0.7364 0.028 Uiso 1 1 calc R
C8 C 0.2638(5) 0.5608(4) 0.7792(4) 0.0322(14) Uani 1 1 d .
H8A H 0.2203 0.5942 0.7544 0.039 Uiso 1 1 calc R
H8B H 0.2068 0.5087 0.7828 0.039 Uiso 1 1 calc R
C9 C 0.3445(6) 0.6326(5) 0.8768(4) 0.0425(17) Uani 1 1 d .
H9A H 0.3824 0.5982 0.9044 0.051 Uiso 1 1 calc R
H9B H 0.2987 0.6626 0.9173 0.051 Uiso 1 1 calc R
C10 C 0.4380(6) 0.7118(5) 0.8721(4) 0.0447(18) Uani 1 1 d .
H10A H 0.4002 0.7498 0.8497 0.054 Uiso 1 1 calc R
H10B H 0.4919 0.7564 0.9355 0.054 Uiso 1 1 calc R
C11 C 0.5055(6) 0.6681(5) 0.8076(4) 0.0450(18) Uani 1 1 d .
H11A H 0.5485 0.6349 0.833 0.054 Uiso 1 1 calc R
H11B H 0.563 0.7202 0.8044 0.054 Uiso 1 1 calc R
C12 C 0.4264(5) 0.5960(4) 0.7094(4) 0.0306(14) Uani 1 1 d .
H12A H 0.4734 0.5665 0.6699 0.037 Uiso 1 1 calc R
H12B H 0.3891 0.6302 0.6813 0.037 Uiso 1 1 calc R
C13 C 0.1480(4) 0.3331(4) 0.6171(3) 0.0175(11) Uani 1 1 d .
C14 C 0.1944(5) 0.2834(4) 0.6573(3) 0.0208(12) Uani 1 1 d .
H14 H 0.2758 0.2949 0.6732 0.025 Uiso 1 1 calc R
C15 C 0.1216(5) 0.2172(4) 0.6740(4) 0.0237(12) Uani 1 1 d .
H15 H 0.1534 0.1828 0.7013 0.028 Uiso 1 1 calc R
C16 C 0.0021(5) 0.1994(4) 0.6516(4) 0.0250(13) Uani 1 1 d .
H16 H -0.047 0.1533 0.6636 0.03 Uiso 1 1 calc R
C17 C -0.0439(5) 0.2483(4) 0.6127(4) 0.0209(12) Uani 1 1 d .
H17 H -0.1255 0.236 0.5972 0.025 Uiso 1 1 calc R
C18 C 0.0280(4) 0.3171(4) 0.5952(3) 0.0196(12) Uani 1 1 d .
C19 C -0.0243(4) 0.3719(4) 0.5553(3) 0.0158(11) Uani 1 1 d .
C20 C -0.0437(4) 0.4576(4) 0.6136(4) 0.0185(11) Uani 1 1 d .
H20 H 0.0052 0.4964 0.676 0.022 Uiso 1 1 calc R
C21 C 0.1355(4) 0.5133(4) 0.4199(4) 0.0210(12) Uani 1 1 d .
H21 H 0.1453 0.4543 0.3812 0.025 Uiso 1 1 calc R
C22 C 0.2109(5) 0.5733(4) 0.5111(4) 0.0209(12) Uani 1 1 d .
H22 H 0.2869 0.571 0.5285 0.025 Uiso 1 1 calc R
C23 C 0.1684(4) 0.6367(4) 0.5749(4) 0.0215(12) Uani 1 1 d .
H23 H 0.2025 0.6625 0.6401 0.026 Uiso 1 1 calc R
C24 C -0.0734(4) 0.3376(4) 0.4587(4) 0.0180(11) Uani 1 1 d .
H24 H -0.0427 0.2967 0.4153 0.022 Uiso 1 1 calc R
C25 C -0.2183(4) 0.0568(4) 0.7280(4) 0.0174(11) Uani 1 1 d .
C26 C -0.2871(5) 0.0293(4) 0.6385(4) 0.0206(12) Uani 1 1 d .
H26 H -0.3533 0.0492 0.6327 0.025 Uiso 1 1 calc R
C27 C -0.2624(5) -0.0260(4) 0.5581(4) 0.0242(12) Uani 1 1 d .
C28 C -0.1649(4) -0.0568(4) 0.5636(4) 0.0230(12) Uani 1 1 d .
H28 H -0.1466 -0.0939 0.5089 0.028 Uiso 1 1 calc R
C29 C -0.0972(4) -0.0312(4) 0.6509(4) 0.0208(12) Uani 1 1 d .
C30 C -0.1226(4) 0.0246(4) 0.7322(4) 0.0185(11) Uani 1 1 d .
H30 H -0.0737 0.0408 0.7914 0.022 Uiso 1 1 calc R
C31 C -0.3388(6) -0.0530(5) 0.4656(4) 0.0342(15) Uani 1 1 d .
C32 C 0.0085(5) -0.0586(4) 0.6626(4) 0.0239(13) Uani 1 1 d .
C33 C -0.1898(4) 0.1230(4) 0.9152(3) 0.0193(11) Uani 1 1 d .
C34 C -0.1385(4) 0.2014(4) 1.0036(4) 0.0209(12) Uani 1 1 d .
H34 H -0.1286 0.2647 1.0105 0.025 Uiso 1 1 calc R
C35 C -0.1014(5) 0.1904(4) 1.0820(4) 0.0237(12) Uani 1 1 d .
C36 C -0.1153(5) 0.0996(4) 1.0760(4) 0.0232(12) Uani 1 1 d .
H36 H -0.091 0.0922 1.13 0.028 Uiso 1 1 calc R
C37 C -0.1660(5) 0.0200(4) 0.9883(4) 0.0243(12) Uani 1 1 d .
C38 C -0.2019(5) 0.0317(4) 0.9105(4) 0.0227(12) Uani 1 1 d .
H38 H -0.2361 -0.0241 0.8514 0.027 Uiso 1 1 calc R
C39 C -0.1872(5) -0.0785(4) 0.9814(4) 0.0311(14) Uani 1 1 d .
C40 C -0.0458(5) 0.2756(5) 1.1751(4) 0.0325(15) Uani 1 1 d .
C41 C -0.3806(4) 0.1113(4) 0.8114(4) 0.0204(12) Uani 1 1 d .
C42 C -0.4558(4) 0.0170(4) 0.7675(4) 0.0217(12) Uani 1 1 d .
H42 H -0.4256 -0.0341 0.7414 0.026 Uiso 1 1 calc R
C43 C -0.5738(5) -0.0059(4) 0.7599(4) 0.0257(13) Uani 1 1 d .
C44 C -0.6211(5) 0.0679(4) 0.7963(4) 0.0277(13) Uani 1 1 d .
H44 H -0.7018 0.0535 0.7909 0.033 Uiso 1 1 calc R
C45 C -0.5474(5) 0.1619(4) 0.8398(4) 0.0245(13) Uani 1 1 d .
C46 C -0.4288(5) 0.1841(4) 0.8488(4) 0.0214(12) Uani 1 1 d .
H46 H -0.38 0.2498 0.8807 0.026 Uiso 1 1 calc R
C47 C -0.5978(5) 0.2419(5) 0.8688(4) 0.0325(15) Uani 1 1 d .
C48 C -0.6488(5) -0.1091(5) 0.7113(5) 0.0345(15) Uani 1 1 d .
C49 C -0.1756(5) 0.2391(4) 0.8300(3) 0.0196(12) Uani 1 1 d .
C50 C -0.2355(5) 0.2807(4) 0.7859(4) 0.0240(12) Uani 1 1 d .
H50 H -0.3152 0.2473 0.7516 0.029 Uiso 1 1 calc R
C51 C -0.1817(5) 0.3692(4) 0.7907(4) 0.0245(13) Uani 1 1 d .
C52 C -0.0665(5) 0.4206(4) 0.8388(4) 0.0271(13) Uani 1 1 d .
H52 H -0.0307 0.4821 0.8433 0.033 Uiso 1 1 calc R
C53 C -0.0036(5) 0.3790(4) 0.8812(4) 0.0251(13) Uani 1 1 d .
C54 C -0.0590(5) 0.2906(4) 0.8758(4) 0.0208(12) Uani 1 1 d .
H54 H -0.0147 0.2641 0.9052 0.025 Uiso 1 1 calc R
C55 C -0.2539(6) 0.4089(5) 0.7437(5) 0.0354(15) Uani 1 1 d .
C56 C 0.1220(5) 0.4311(4) 0.9318(4) 0.0303(14) Uani 1 1 d .
B1 B -0.2398(5) 0.1340(5) 0.8218(4) 0.0208(13) Uani 1 1 d .
F1 F -0.4341(5) -0.1281(4) 0.4389(4) 0.111(2) Uani 1 1 d .
F2 F -0.3822(4) 0.0117(4) 0.4615(3) 0.0710(15) Uani 1 1 d .
F3 F 0.0060(3) -0.1120(3) 0.7079(3) 0.0445(10) Uani 1 1 d .
F4 F 0.1030(3) 0.0177(3) 0.7134(3) 0.0559(12) Uani 1 1 d .
F5 F 0.0265(3) -0.1113(3) 0.5822(3) 0.0528(11) Uani 1 1 d .
F6 F -0.2932(5) -0.0824(5) 0.3980(3) 0.114(3) Uani 1 1 d .
F7 F -0.2922(4) -0.1163(3) 0.9857(4) 0.0625(12) Uani 1 1 d .
F8 F -0.1122(4) -0.0815(3) 1.0477(3) 0.0544(11) Uani 1 1 d .
F9 F -0.1787(4) -0.1424(3) 0.9004(3) 0.0587(12) Uani 1 1 d .
F10 F 0.0639(4) 0.2859(3) 1.2129(3) 0.0722(15) Uani 1 1 d .
F11 F -0.1001(4) 0.2743(3) 1.2387(3) 0.0622(13) Uani 1 1 d .
F12 F -0.0405(3) 0.3593(2) 1.1751(2) 0.0434(10) Uani 1 1 d .
F13 F -0.5338(4) 0.3179(3) 0.9456(3) 0.0819(18) Uani 1 1 d .
F14 F -0.7027(4) 0.2153(3) 0.8797(4) 0.0781(16) Uani 1 1 d .
F15 F -0.6151(4) 0.2720(3) 0.8054(3) 0.0599(12) Uani 1 1 d .
F16 F -0.6076(4) -0.1643(3) 0.7405(4) 0.0677(14) Uani 1 1 d .
F17 F -0.6560(5) -0.1526(3) 0.6205(4) 0.099(2) Uani 1 1 d .
F18 F -0.7548(4) -0.1243(3) 0.7130(5) 0.105(2) Uani 1 1 d .
F19 F -0.3555(3) 0.4048(3) 0.7639(3) 0.0593(12) Uani 1 1 d .
F20 F -0.2818(3) 0.3589(3) 0.6505(3) 0.0464(10) Uani 1 1 d .
F21 F -0.2002(3) 0.5010(3) 0.7650(3) 0.0437(9) Uani 1 1 d .
F22 F 0.1549(3) 0.4207(3) 1.0080(2) 0.0429(9) Uani 1 1 d .
F23 F 0.1900(3) 0.3985(3) 0.8786(3) 0.0463(10) Uani 1 1 d .
F24 F 0.1538(3) 0.5259(2) 0.9600(3) 0.0428(9) Uani 1 1 d .
P1 P 0.22951(11) 0.42940(10) 0.59690(9) 0.0170(3) Uani 1 1 d .
Rh1 Rh 0.08493(3) 0.47675(3) 0.53366(3) 0.01641(14) Uani 1 1 d .

loop_
_atom_site_aniso_label
_atom_site_aniso_U_11
_atom_site_aniso_U_22
_atom_site_aniso_U_33
_atom_site_aniso_U_23
_atom_site_aniso_U_13
_atom_site_aniso_U_12
C1 0.011(3) 0.027(3) 0.034(3) 0.018(3) 0.013(2) 0.010(2)
C2 0.021(3) 0.032(3) 0.026(3) 0.012(3) 0.013(2) 0.014(3)
C3 0.029(3) 0.035(4) 0.030(3) 0.013(3) 0.018(3) 0.016(3)
C4 0.037(4) 0.042(4) 0.039(4) 0.019(3) 0.026(3) 0.030(3)
C5 0.022(3) 0.049(4) 0.052(4) 0.029(4) 0.023(3) 0.022(3)
C6 0.022(3) 0.041(4) 0.034(3) 0.020(3) 0.011(3) 0.019(3)
C7 0.017(3) 0.028(3) 0.026(3) 0.013(3) 0.005(2) 0.006(2)
C8 0.030(3) 0.037(4) 0.026(3) 0.013(3) 0.009(3) 0.005(3)
C9 0.051(4) 0.037(4) 0.027(3) 0.013(3) 0.006(3) 0.001(3)
C10 0.051(4) 0.032(4) 0.026(3) 0.005(3) 0.004(3) -0.010(3)
C11 0.034(4) 0.046(4) 0.037(4) 0.019(3) -0.001(3) -0.009(3)
C12 0.020(3) 0.041(4) 0.028(3) 0.018(3) 0.006(2) -0.001(3)
C13 0.013(3) 0.022(3) 0.016(3) 0.006(2) 0.007(2) 0.005(2)
C14 0.017(3) 0.023(3) 0.018(3) 0.004(2) 0.004(2) 0.010(2)
C15 0.026(3) 0.029(3) 0.020(3) 0.011(3) 0.011(2) 0.016(3)
C16 0.027(3) 0.027(3) 0.028(3) 0.016(3) 0.014(2) 0.012(3)
C17 0.018(3) 0.021(3) 0.022(3) 0.007(2) 0.010(2) 0.007(2)
C18 0.018(3) 0.024(3) 0.018(3) 0.007(2) 0.008(2) 0.010(2)
C19 0.015(3) 0.017(3) 0.023(3) 0.011(2) 0.010(2) 0.010(2)
C20 0.019(3) 0.021(3) 0.018(3) 0.009(2) 0.008(2) 0.008(2)
C21 0.022(3) 0.025(3) 0.024(3) 0.012(3) 0.014(2) 0.015(2)
C22 0.018(3) 0.023(3) 0.029(3) 0.016(3) 0.011(2) 0.009(2)
C23 0.015(3) 0.029(3) 0.020(3) 0.012(3) 0.004(2) 0.006(2)
C24 0.016(3) 0.014(3) 0.024(3) 0.005(2) 0.010(2) 0.008(2)
C25 0.013(3) 0.016(3) 0.023(3) 0.009(2) 0.006(2) 0.004(2)
C26 0.020(3) 0.023(3) 0.022(3) 0.009(2) 0.010(2) 0.012(2)
C27 0.025(3) 0.025(3) 0.022(3) 0.008(3) 0.008(2) 0.011(2)
C28 0.020(3) 0.027(3) 0.028(3) 0.013(3) 0.013(2) 0.014(2)
C29 0.014(3) 0.022(3) 0.027(3) 0.010(3) 0.008(2) 0.009(2)
C30 0.013(3) 0.022(3) 0.022(3) 0.011(2) 0.010(2) 0.005(2)
C31 0.037(4) 0.044(4) 0.026(3) 0.011(3) 0.011(3) 0.030(3)
C32 0.021(3) 0.023(3) 0.028(3) 0.008(3) 0.009(2) 0.013(2)
C33 0.013(3) 0.027(3) 0.019(3) 0.010(2) 0.008(2) 0.008(2)
C34 0.018(3) 0.025(3) 0.024(3) 0.010(3) 0.013(2) 0.011(2)
C35 0.020(3) 0.027(3) 0.019(3) 0.004(3) 0.009(2) 0.010(2)
C36 0.023(3) 0.031(3) 0.021(3) 0.014(3) 0.010(2) 0.013(2)
C37 0.017(3) 0.028(3) 0.028(3) 0.013(3) 0.006(2) 0.008(2)
C38 0.016(3) 0.025(3) 0.020(3) 0.005(2) 0.006(2) 0.003(2)
C39 0.031(4) 0.034(4) 0.025(3) 0.014(3) 0.003(3) 0.008(3)
C40 0.038(4) 0.039(4) 0.020(3) 0.010(3) 0.012(3) 0.019(3)
C41 0.016(3) 0.028(3) 0.021(3) 0.014(3) 0.007(2) 0.009(2)
C42 0.014(3) 0.030(3) 0.027(3) 0.015(3) 0.008(2) 0.015(2)
C43 0.019(3) 0.030(3) 0.032(3) 0.017(3) 0.010(2) 0.009(2)
C44 0.017(3) 0.037(3) 0.034(3) 0.021(3) 0.005(2) 0.010(3)
C45 0.022(3) 0.036(3) 0.021(3) 0.014(3) 0.008(2) 0.016(3)
C46 0.018(3) 0.030(3) 0.025(3) 0.016(3) 0.010(2) 0.015(2)
C47 0.017(3) 0.041(4) 0.033(3) 0.010(3) 0.005(3) 0.013(3)
C48 0.021(3) 0.036(4) 0.050(4) 0.024(3) 0.008(3) 0.009(3)
C49 0.025(3) 0.026(3) 0.015(3) 0.008(2) 0.015(2) 0.016(2)
C50 0.022(3) 0.032(3) 0.022(3) 0.013(3) 0.011(2) 0.013(3)
C51 0.027(3) 0.026(3) 0.024(3) 0.008(3) 0.016(2) 0.015(3)
C52 0.041(4) 0.021(3) 0.023(3) 0.010(3) 0.019(3) 0.012(3)
C53 0.027(3) 0.030(3) 0.021(3) 0.008(3) 0.017(2) 0.014(3)
C54 0.022(3) 0.024(3) 0.019(3) 0.007(2) 0.012(2) 0.012(2)
C55 0.036(4) 0.037(4) 0.044(4) 0.024(3) 0.018(3) 0.017(3)
C56 0.024(3) 0.033(4) 0.027(3) 0.007(3) 0.014(3) 0.006(3)
B1 0.017(3) 0.029(4) 0.017(3) 0.009(3) 0.005(2) 0.012(3)
F1 0.096(4) 0.105(5) 0.074(4) 0.048(3) -0.052(3) -0.026(4)
F2 0.103(4) 0.087(3) 0.032(2) 0.020(2) 0.006(2) 0.070(3)
F3 0.040(2) 0.062(3) 0.059(2) 0.042(2) 0.0217(19) 0.034(2)
F4 0.0178(19) 0.038(2) 0.096(3) 0.017(2) 0.009(2) 0.0135(17)
F5 0.050(2) 0.085(3) 0.036(2) 0.020(2) 0.0234(18) 0.053(2)
F6 0.108(4) 0.245(7) 0.026(2) 0.048(3) 0.033(3) 0.143(5)
F7 0.044(3) 0.048(3) 0.108(4) 0.049(3) 0.027(2) 0.008(2)
F8 0.069(3) 0.040(2) 0.046(2) 0.024(2) -0.008(2) 0.013(2)
F9 0.114(4) 0.032(2) 0.038(2) 0.0136(19) 0.029(2) 0.035(2)
F10 0.055(3) 0.063(3) 0.049(3) -0.012(2) -0.018(2) 0.029(2)
F11 0.102(4) 0.047(3) 0.031(2) 0.010(2) 0.039(2) 0.015(2)
F12 0.067(3) 0.026(2) 0.0255(18) 0.0054(17) 0.0098(17) 0.0113(18)
F13 0.077(3) 0.061(3) 0.058(3) -0.018(2) -0.024(2) 0.053(3)
F14 0.071(3) 0.071(3) 0.139(5) 0.056(3) 0.081(3) 0.054(3)
F15 0.086(3) 0.073(3) 0.058(3) 0.044(3) 0.028(2) 0.062(3)
F16 0.042(3) 0.039(2) 0.116(4) 0.043(3) 0.000(2) 0.006(2)
F17 0.126(5) 0.050(3) 0.062(3) 0.010(3) 0.010(3) -0.031(3)
F18 0.023(2) 0.035(3) 0.225(7) 0.030(3) 0.040(3) 0.0082(19)
F19 0.041(2) 0.095(3) 0.103(3) 0.079(3) 0.048(2) 0.047(2)
F20 0.050(2) 0.054(2) 0.040(2) 0.028(2) 0.0049(18) 0.0176(19)
F21 0.052(2) 0.040(2) 0.057(2) 0.032(2) 0.022(2) 0.0225(19)
F22 0.027(2) 0.055(2) 0.036(2) 0.0202(19) 0.0032(16) 0.0007(17)
F23 0.0250(19) 0.053(2) 0.045(2) 0.0049(19) 0.0209(17) 0.0100(17)
F24 0.033(2) 0.030(2) 0.052(2) 0.0112(19) 0.0155(17) 0.0008(16)
P1 0.0144(7) 0.0196(7) 0.0193(7) 0.0091(6) 0.0081(5) 0.0074(6)
Rh1 0.0134(2) 0.0193(2) 0.0190(2) 0.00839(18) 0.00915(16) 0.00753(16)

loop_
_atom_type_symbol
_atom_type_description
_atom_type_scat_dispersion_real
_atom_type_scat_dispersion_imag
_atom_type_scat_source
C C 0.0033 0 'International Tables Vol C Tables 4.2.6.8 and 6.1.1.4'
H H 0 0 'International Tables Vol C Tables 4.2.6.8 and 6.1.1.4'
B B 0.0013 0 'International Tables Vol C Tables 4.2.6.8 and 6.1.1.4'
F F 0.0171 0 'International Tables Vol C Tables 4.2.6.8 and 6.1.1.4'
P P 0.1023 0 'International Tables Vol C Tables 4.2.6.8 and 6.1.1.4'
Rh Rh -1.1178 0 'International Tables Vol C Tables 4.2.6.8 and 6.1.1.4'

loop_
_geom_angle_atom_site_label_1
_geom_angle_atom_site_label_2
_geom_angle_atom_site_label_3
_geom_angle
_geom_angle_site_symmetry_1
_geom_angle_site_symmetry_3
C2 C1 C6 109.9(4) . .
C2 C1 P1 110.2(3) . .
C6 C1 P1 117.1(4) . .
C2 C1 H1 106.3 . .
C6 C1 H1 106.3 . .
P1 C1 H1 106.3 . .
C1 C2 C3 111.5(4) . .
C1 C2 H2A 109.3 . .
C3 C2 H2A 109.3 . .
C1 C2 H2B 109.3 . .
C3 C2 H2B 109.3 . .
H2A C2 H2B 108 . .
C4 C3 C2 111.1(5) . .
C4 C3 H3A 109.4 . .
C2 C3 H3A 109.4 . .
C4 C3 H3B 109.4 . .
C2 C3 H3B 109.4 . .
H3A C3 H3B 108 . .
C3 C4 C5 112.8(5) . .
C3 C4 H4A 109 . .
C5 C4 H4A 109 . .
C3 C4 H4B 109 . .
C5 C4 H4B 109 . .
H4A C4 H4B 107.8 . .
C4 C5 C6 112.2(5) . .
C4 C5 H5A 109.2 . .
C6 C5 H5A 109.2 . .
C4 C5 H5B 109.2 . .
C6 C5 H5B 109.2 . .
H5A C5 H5B 107.9 . .
C5 C6 C1 109.1(5) . .
C5 C6 H6A 109.9 . .
C1 C6 H6A 109.9 . .
C5 C6 H6B 109.9 . .
C1 C6 H6B 109.9 . .
H6A C6 H6B 108.3 . .
C8 C7 C12 110.4(5) . .
C8 C7 P1 109.1(4) . .
C12 C7 P1 113.4(4) . .
C8 C7 H7 107.9 . .
C12 C7 H7 107.9 . .
P1 C7 H7 107.9 . .
C9 C8 C7 111.6(5) . .
C9 C8 H8A 109.3 . .
C7 C8 H8A 109.3 . .
C9 C8 H8B 109.3 . .
C7 C8 H8B 109.3 . .
H8A C8 H8B 108 . .
C8 C9 C10 110.2(5) . .
C8 C9 H9A 109.6 . .
C10 C9 H9A 109.6 . .
C8 C9 H9B 109.6 . .
C10 C9 H9B 109.6 . .
H9A C9 H9B 108.1 . .
C11 C10 C9 110.9(6) . .
C11 C10 H10A 109.5 . .
C9 C10 H10A 109.5 . .
C11 C10 H10B 109.5 . .
C9 C10 H10B 109.5 . .
H10A C10 H10B 108 . .
C10 C11 C12 111.9(6) . .
C10 C11 H11A 109.2 . .
C12 C11 H11A 109.2 . .
C10 C11 H11B 109.2 . .
C12 C11 H11B 109.2 . .
H11A C11 H11B 107.9 . .
C11 C12 C7 110.8(5) . .
C11 C12 H12A 109.5 . .
C7 C12 H12A 109.5 . .
C11 C12 H12B 109.5 . .
C7 C12 H12B 109.5 . .
H12A C12 H12B 108.1 . .
C14 C13 C18 120.2(5) . .
C14 C13 P1 126.3(4) . .
C18 C13 P1 113.3(4) . .
C15 C14 C13 119.4(5) . .
C15 C14 H14 120.3 . .
C13 C14 H14 120.3 . .
C14 C15 C16 121.3(5) . .
C14 C15 H15 119.4 . .
C16 C15 H15 119.4 . .
C17 C16 C15 119.7(5) . .
C17 C16 H16 120.2 . .
C15 C16 H16 120.2 . .
C16 C17 C18 120.6(5) . .
C16 C17 H17 119.7 . .
C18 C17 H17 119.7 . .
C13 C18 C17 118.9(5) . .
C13 C18 C19 121.7(5) . .
C17 C18 C19 119.4(5) . .
C24 C19 C20 114.4(4) . .
C24 C19 C18 123.8(4) . .
C20 C19 C18 121.3(4) . .
C24 C19 Rh1 79.4(3) . .
C20 C19 Rh1 77.6(3) . .
C18 C19 Rh1 118.7(3) . .
C19 C20 C21 121.3(5) . 2_566
C19 C20 Rh1 64.6(3) . .
C21 C20 Rh1 104.5(3) 2_566 .
C19 C20 H20 119.4 . .
C21 C20 H20 119.4 2_566 .
Rh1 C20 H20 100.5 . .
C22 C21 C20 119.1(5) . 2_566
C22 C21 Rh1 64.6(3) . .
C20 C21 Rh1 105.3(3) 2_566 .
C22 C21 H21 120.5 . .
C20 C21 H21 120.5 2_566 .
Rh1 C21 H21 99.4 . .
C23 C22 C21 116.8(5) . .
C23 C22 Rh1 78.2(3) . .
C21 C22 Rh1 78.6(3) . .
C23 C22 H22 121.6 . .
C21 C22 H22 121.6 . .
Rh1 C22 H22 112.6 . .
C22 C23 C24 119.7(5) . 2_566
C22 C23 Rh1 65.0(3) . .
C24 C23 Rh1 103.4(3) 2_566 .
C22 C23 H23 120.1 . .
C24 C23 H23 120.1 2_566 .
Rh1 C23 H23 100.9 . .
C19 C24 C23 121.1(4) . 2_566
C19 C24 Rh1 63.4(3) . .
C23 C24 Rh1 106.3(3) 2_566 .
C19 C24 H24 119.4 . .
C23 C24 H24 119.4 2_566 .
Rh1 C24 H24 99.7 . .
C30 C25 C26 116.1(5) . .
C30 C25 B1 122.2(5) . .
C26 C25 B1 121.2(4) . .
C27 C26 C25 122.6(5) . .
C27 C26 H26 118.7 . .
C25 C26 H26 118.7 . .
C26 C27 C28 120.6(5) . .
C26 C27 C31 120.0(5) . .
C28 C27 C31 119.4(5) . .
C29 C28 C27 117.5(5) . .
C29 C28 H28 121.2 . .
C27 C28 H28 121.2 . .
C28 C29 C30 121.7(5) . .
C28 C29 C32 120.8(5) . .
C30 C29 C32 117.5(5) . .
C25 C30 C29 121.4(5) . .
C25 C30 H30 119.3 . .
C29 C30 H30 119.3 . .
F6 C31 F2 109.2(6) . .
F6 C31 F1 102.8(6) . .
F2 C31 F1 102.0(6) . .
F6 C31 C27 114.3(5) . .
F2 C31 C27 115.2(5) . .
F1 C31 C27 111.9(6) . .
F4 C32 F5 107.9(5) . .
F4 C32 F3 104.5(5) . .
F5 C32 F3 104.8(4) . .
F4 C32 C29 112.1(5) . .
F5 C32 C29 113.7(5) . .
F3 C32 C29 113.1(5) . .
C34 C33 C38 115.7(5) . .
C34 C33 B1 122.9(5) . .
C38 C33 B1 121.3(5) . .
C35 C34 C33 122.1(5) . .
C35 C34 H34 118.9 . .
C33 C34 H34 118.9 . .
C34 C35 C36 121.3(5) . .
C34 C35 C40 120.8(5) . .
C36 C35 C40 117.9(5) . .
C35 C36 C37 117.7(5) . .
C35 C36 H36 121.2 . .
C37 C36 H36 121.2 . .
C38 C37 C36 120.6(5) . .
C38 C37 C39 120.9(5) . .
C36 C37 C39 118.3(5) . .
C37 C38 C33 122.6(5) . .
C37 C38 H38 118.7 . .
C33 C38 H38 118.7 . .
F7 C39 F8 106.2(5) . .
F7 C39 F9 105.7(5) . .
F8 C39 F9 105.0(5) . .
F7 C39 C37 113.0(5) . .
F8 C39 C37 113.9(5) . .
F9 C39 C37 112.4(5) . .
F12 C40 F11 104.6(5) . .
F12 C40 F10 104.9(5) . .
F11 C40 F10 105.2(5) . .
F12 C40 C35 113.9(5) . .
F11 C40 C35 113.9(5) . .
F10 C40 C35 113.5(5) . .
C42 C41 C46 116.7(5) . .
C42 C41 B1 120.4(5) . .
C46 C41 B1 122.8(5) . .
C41 C42 C43 122.6(5) . .
C41 C42 H42 118.7 . .
C43 C42 H42 118.7 . .
C42 C43 C44 119.9(5) . .
C42 C43 C48 119.3(5) . .
C44 C43 C48 120.8(5) . .
C45 C44 C43 118.0(5) . .
C45 C44 H44 121 . .
C43 C44 H44 121 . .
C44 C45 C46 121.6(5) . .
C44 C45 C47 118.9(5) . .
C46 C45 C47 119.1(5) . .
C45 C46 C41 121.0(5) . .
C45 C46 H46 119.5 . .
C41 C46 H46 119.5 . .
F13 C47 F15 105.9(6) . .
F13 C47 F14 106.9(5) . .
F15 C47 F14 103.8(5) . .
F13 C47 C45 114.0(5) . .
F15 C47 C45 112.5(5) . .
F14 C47 C45 112.9(5) . .
F18 C48 F16 107.7(6) . .
F18 C48 F17 104.5(6) . .
F16 C48 F17 101.2(6) . .
F18 C48 C43 115.3(5) . .
F16 C48 C43 113.8(5) . .
F17 C48 C43 113.0(5) . .
C54 C49 C50 115.5(5) . .
C54 C49 B1 123.3(5) . .
C50 C49 B1 121.1(5) . .
C51 C50 C49 121.8(5) . .
C51 C50 H50 119.1 . .
C49 C50 H50 119.1 . .
C52 C51 C50 121.7(5) . .
C52 C51 C55 120.5(5) . .
C50 C51 C55 117.8(5) . .
C51 C52 C53 117.5(5) . .
C51 C52 H52 121.2 . .
C53 C52 H52 121.2 . .
C54 C53 C52 119.9(5) . .
C54 C53 C56 120.9(5) . .
C52 C53 C56 119.2(5) . .
C49 C54 C53 123.4(5) . .
C49 C54 H54 118.3 . .
C53 C54 H54 118.3 . .
F20 C55 F21 105.8(5) . .
F20 C55 F19 105.6(5) . .
F21 C55 F19 107.1(5) . .
F20 C55 C51 111.6(5) . .
F21 C55 C51 113.4(5) . .
F19 C55 C51 112.8(5) . .
F24 C56 F22 106.3(5) . .
F24 C56 F23 105.7(5) . .
F22 C56 F23 105.6(5) . .
F24 C56 C53 113.9(5) . .
F22 C56 C53 112.7(5) . .
F23 C56 C53 112.0(5) . .
C49 B1 C25 103.9(4) . .
C49 B1 C33 113.3(4) . .
C25 B1 C33 112.3(4) . .
C49 B1 C41 113.5(4) . .
C25 B1 C41 110.9(4) . .
C33 B1 C41 103.2(4) . .
C13 P1 C7 103.6(2) . .
C13 P1 C1 108.5(2) . .
C7 P1 C1 108.7(2) . .
C13 P1 Rh1 103.63(17) . .
C7 P1 Rh1 118.26(19) . .
C1 P1 Rh1 113.18(18) . .
C19 Rh1 C22 172.72(19) . .
C19 Rh1 C20 37.83(18) . .
C22 Rh1 C20 147.7(2) . .
C19 Rh1 C23 148.62(19) . .
C22 Rh1 C23 36.77(19) . .
C20 Rh1 C23 110.99(19) . .
C19 Rh1 C24 37.19(19) . .
C22 Rh1 C24 143.4(2) . .
C20 Rh1 C24 62.96(18) . .
C23 Rh1 C24 150.14(18) . .
C19 Rh1 C21 143.5(2) . .
C22 Rh1 C21 36.85(19) . .
C20 Rh1 C21 150.08(18) . .
C23 Rh1 C21 62.79(19) . .
C24 Rh1 C21 106.77(19) . .
C19 Rh1 P1 82.56(14) . .
C22 Rh1 P1 90.80(15) . .
C20 Rh1 P1 100.66(13) . .
C23 Rh1 P1 106.58(13) . .
C24 Rh1 P1 103.27(13) . .
C21 Rh1 P1 109.17(13) . .
C19 Rh1 Rh1 94.00(13) . 2_566
C22 Rh1 Rh1 92.67(15) . 2_566
C20 Rh1 Rh1 76.13(13) . 2_566
C23 Rh1 Rh1 76.06(13) . 2_566
C24 Rh1 Rh1 74.12(13) . 2_566
C21 Rh1 Rh1 73.99(13) . 2_566
P1 Rh1 Rh1 176.51(4) . 2_566

loop_
_geom_bond_atom_site_label_1
_geom_bond_atom_site_label_2
_geom_bond_distance
_geom_bond_site_symmetry_2
C1 C2 1.525(7) .
C1 C6 1.533(8) .
C1 P1 1.846(5) .
C1 H1 1 .
C2 C3 1.526(7) .
C2 H2A 0.99 .
C2 H2B 0.99 .
C3 C4 1.501(8) .
C3 H3A 0.99 .
C3 H3B 0.99 .
C4 C5 1.505(9) .
C4 H4A 0.99 .
C4 H4B 0.99 .
C5 C6 1.529(8) .
C5 H5A 0.99 .
C5 H5B 0.99 .
C6 H6A 0.99 .
C6 H6B 0.99 .
C7 C8 1.542(8) .
C7 C12 1.542(8) .
C7 P1 1.832(5) .
C7 H7 1 .
C8 C9 1.525(8) .
C8 H8A 0.99 .
C8 H8B 0.99 .
C9 C10 1.545(9) .
C9 H9A 0.99 .
C9 H9B 0.99 .
C10 C11 1.503(10) .
C10 H10A 0.99 .
C10 H10B 0.99 .
C11 C12 1.525(8) .
C11 H11A 0.99 .
C11 H11B 0.99 .
C12 H12A 0.99 .
C12 H12B 0.99 .
C13 C14 1.382(7) .
C13 C18 1.403(7) .
C13 P1 1.821(5) .
C14 C15 1.374(8) .
C14 H14 0.95 .
C15 C16 1.393(8) .
C15 H15 0.95 .
C16 C17 1.356(7) .
C16 H16 0.95 .
C17 C18 1.407(7) .
C17 H17 0.95 .
C18 C19 1.486(7) .
C19 C24 1.413(7) .
C19 C20 1.420(7) .
C19 Rh1 2.091(5) .
C20 C21 1.434(7) 2_566
C20 Rh1 2.261(5) .
C20 H20 0.95 .
C21 C22 1.409(7) .
C21 C20 1.434(7) 2_566
C21 Rh1 2.302(5) .
C21 H21 0.95 .
C22 C23 1.401(7) .
C22 Rh1 2.121(5) .
C22 H22 0.95 .
C23 C24 1.431(7) 2_566
C23 Rh1 2.290(5) .
C23 H23 0.95 .
C24 C23 1.431(7) 2_566
C24 Rh1 2.298(5) .
C24 H24 0.95 .
C25 C30 1.398(7) .
C25 C26 1.399(7) .
C25 B1 1.644(8) .
C26 C27 1.385(7) .
C26 H26 0.95 .
C27 C28 1.407(7) .
C27 C31 1.477(8) .
C28 C29 1.373(7) .
C28 H28 0.95 .
C29 C30 1.403(7) .
C29 C32 1.478(7) .
C30 H30 0.95 .
C31 F6 1.292(7) .
C31 F2 1.293(7) .
C31 F1 1.333(8) .
C32 F4 1.322(6) .
C32 F5 1.332(6) .
C32 F3 1.341(6) .
C33 C34 1.389(7) .
C33 C38 1.405(8) .
C33 B1 1.647(8) .
C34 C35 1.385(8) .
C34 H34 0.95 .
C35 C36 1.386(8) .
C35 C40 1.481(8) .
C36 C37 1.389(8) .
C36 H36 0.95 .
C37 C38 1.380(8) .
C37 C39 1.495(8) .
C38 H38 0.95 .
C39 F7 1.326(7) .
C39 F8 1.331(7) .
C39 F9 1.345(7) .
C40 F12 1.329(7) .
C40 F11 1.332(7) .
C40 F10 1.337(7) .
C41 C42 1.384(8) .
C41 C46 1.398(7) .
C41 B1 1.658(8) .
C42 C43 1.389(7) .
C42 H42 0.95 .
C43 C44 1.400(8) .
C43 C48 1.486(8) .
C44 C45 1.374(8) .
C44 H44 0.95 .
C45 C46 1.393(7) .
C45 C47 1.494(8) .
C46 H46 0.95 .
C47 F13 1.294(7) .
C47 F15 1.318(7) .
C47 F14 1.334(7) .
C48 F18 1.284(7) .
C48 F16 1.322(7) .
C48 F17 1.337(8) .
C49 C54 1.382(7) .
C49 C50 1.401(7) .
C49 B1 1.629(8) .
C50 C51 1.385(8) .
C50 H50 0.95 .
C51 C52 1.374(8) .
C51 C55 1.494(8) .
C52 C53 1.404(8) .
C52 H52 0.95 .
C53 C54 1.384(8) .
C53 C56 1.487(8) .
C54 H54 0.95 .
C55 F20 1.340(7) .
C55 F21 1.340(7) .
C55 F19 1.344(7) .
C56 F24 1.331(7) .
C56 F22 1.337(7) .
C56 F23 1.346(6) .
P1 Rh1 2.3456(14) .
Rh1 Rh1 2.6099(8) 2_566
